data_4031982
loop_
_publ_author_name
'Vasilenko, Vladislav'
'Roth, Torsten'
'Blasius, Clemens K.'
'Intorp, Sebastian N.'
'Wadepohl, Hubert'
'Gade, Lutz H.'

_publ_section_title
;
 A modular approach to neutral P,N-ligands: synthesis and coordination
 chemistry.
;
_journal_name_full 'Beilstein journal of organic chemistry'
_journal_page_first 846
_journal_page_last 853
_journal_paper_doi 10.3762/bjoc.12.83
_journal_volume 12
_journal_year 2016
_chemical_formula_moiety 'C29 H35 N P Pd, C F3 O3 S'
_chemical_formula_sum 'C30 H35 F3 N O3 P Pd S'
_chemical_formula_weight 684.02
_space_group_crystal_system orthorhombic
_space_group_IT_number 61
_space_group_name_Hall '-P 2ac 2ab'
_space_group_name_H-M_alt 'P b c a'
_symmetry_cell_setting orthorhombic
_symmetry_Int_Tables_number 61
_symmetry_space_group_name_Hall '-P 2ac 2ab'
_symmetry_space_group_name_H-M 'P b c a'
_atom_sites_solution_hydrogens mixed
_atom_sites_solution_primary iterative
_atom_sites_solution_secondary difmap
_audit_block_code ga_tro132
_audit_creation_date 2016-01-26
_audit_creation_method
;
Olex2 1.2
(compiled 2015.09.30 svn.r3233 for OlexSys, GUI svn.r5103)
;
_audit_update_record '26.01.2016 18:11:04 CET UTC+01:00  encif 1.38'
_cell_angle_alpha 90
_cell_angle_beta 90
_cell_angle_gamma 90
_cell_formula_units_Z 8
_cell_length_a 17.413(9)
_cell_length_b 17.673(8)
_cell_length_c 19.974(10)
_cell_measurement_reflns_used 7662
_cell_measurement_temperature 100(2)
_cell_measurement_theta_max 32.17
_cell_measurement_theta_min 2.52
_cell_volume 6147(5)
_computing_cell_refinement
;
SAINT (see _computing_data_reduction). Includes estimated systematic errors
 of the unit cell constants from Monte Carlo simulations.
;
_computing_data_collection 'SMART-5.631 (Bruker AXS, 2003)'
_computing_data_reduction 'SAINT V8.34A (Bruker AXS, 1997-2013),SADABS-2014_5 (Sheldrick and Bruker AXS, 1997-2014)'
_computing_molecular_graphics 'Olex2 (Dolomanov et al., 2009)'
_computing_publication_material 'encif (Wadepohl, 2009-15); encifer 1.5 (CCDC, 2014)'
_computing_structure_refinement 'ShelXL (Sheldrick, 2015)'
_computing_structure_solution 'SUPERFLIP (Palatinus, 2007-2009)'
_diffrn_ambient_environment 'perfluoro polyether oil / N~2~'
_diffrn_ambient_temperature 100(1)
_diffrn_detector 'CCD plate'
_diffrn_detector_area_resol_mean 8.19
_diffrn_detector_type CCD-PXL-KAF2
_diffrn_measured_fraction_theta_full 1.000
_diffrn_measured_fraction_theta_max 1.000
_diffrn_measurement_device 'three-circle diffractometer'
_diffrn_measurement_device_type 'Bruker AXS Smart 1000'
_diffrn_measurement_method '\f- and \w-scans'
_diffrn_measurement_specimen_support 'polyimid foil'
_diffrn_radiation_monochromator graphite
_diffrn_radiation_probe x-ray
_diffrn_radiation_type MoK\a
_diffrn_radiation_wavelength 0.71073
_diffrn_reflns_av_R_equivalents 0.0321
_diffrn_reflns_av_unetI/netI 0.0115
_diffrn_reflns_Laue_measured_fraction_full 1.000
_diffrn_reflns_Laue_measured_fraction_max 1.000
_diffrn_reflns_limit_h_max 21
_diffrn_reflns_limit_h_min -21
_diffrn_reflns_limit_k_max 22
_diffrn_reflns_limit_k_min -22
_diffrn_reflns_limit_l_max 24
_diffrn_reflns_limit_l_min -24
_diffrn_reflns_number 107373
_diffrn_reflns_point_group_measured_fraction_full 1.000
_diffrn_reflns_point_group_measured_fraction_max 1.000
_diffrn_reflns_theta_full 25.242
_diffrn_reflns_theta_max 26.372
_diffrn_reflns_theta_min 1.933
_diffrn_source 'sealed X-Ray tube (Mo)'
_diffrn_source_type 'fine focus tube'
_diffrn_standards_number 0
_exptl_absorpt_coefficient_mu 0.773
_exptl_absorpt_correction_T_max 0.7464
_exptl_absorpt_correction_T_min 0.6717
_exptl_absorpt_correction_type multi-scan
_exptl_absorpt_process_details
;
multi-scan from symmetry-related measurements (Blessing 1995)
SADABS (see _computing_data_reduction)
;
_exptl_crystal_colour colourless
_exptl_crystal_density_diffrn 1.478
_exptl_crystal_description irregular
_exptl_crystal_F_000 2800
_exptl_crystal_size_max 0.350
_exptl_crystal_size_mid 0.350
_exptl_crystal_size_min 0.150
_refine_diff_density_max 1.702
_refine_diff_density_min -0.553
_refine_diff_density_rms 0.109
_refine_ls_extinction_method none
_refine_ls_goodness_of_fit_ref 1.196
_refine_ls_hydrogen_treatment mixed
_refine_ls_matrix_type full
_refine_ls_number_parameters 382
_refine_ls_number_reflns 6277
_refine_ls_number_restraints 12
_refine_ls_restrained_S_all 1.195
_refine_ls_R_factor_all 0.0569
_refine_ls_R_factor_gt 0.0393
_refine_ls_shift/su_max 0.002
_refine_ls_shift/su_mean 0.000
_refine_ls_structure_factor_coef Fsqd
_refine_ls_weighting_details 'w=1/[\s^2^(Fo^2^)+(0.0174P)^2^+26.9701P] where P=(Fo^2^+2Fc^2^)/3'
_refine_ls_weighting_scheme calc
_refine_ls_wR_factor_gt 0.0765
_refine_ls_wR_factor_ref 0.0929
_reflns_Friedel_coverage 0.000
_reflns_number_gt 5102
_reflns_number_total 6277
_reflns_threshold_expression 'I > 2\s(I)'
_cod_data_source_file 1860-5397-12-83-S2.cif
_cod_data_source_block ga_tro132
_cod_depositor_comments 'Adding full bibliography for 4031975--4031986.cif.'
_cod_database_code 4031982
_audit_block_refno 2416
_audit_block_usercomment trvvsi37
_shelx_space_group_comment
;
The symmetry employed for this shelxl refinement is uniquely defined
by the following loop, which should always be used as a source of
symmetry information in preference to the above space-group names.
They are only intended as comments.
;
_shelx_estimated_absorpt_t_max 0.893
_shelx_estimated_absorpt_t_min 0.774
_shelxl_version_number 2014/7
_olex2_refinement_description
;
1. Fixed Uiso
 At 1.2 times of:
  All C(H) groups, All C(H,H) groups
 At 1.5 times of:
  All C(H,H,H) groups
2. Restrained distances
 C30-F1 \\sim C30-F2 \\sim C30-F3
 with sigma of 0.02
 F1-F2 \\sim F1-F3 \\sim F2-F3
 with sigma of 0.02
 S-O1 \\sim S-O2 \\sim S-O3
 with sigma of 0.02
 O1-O2 \\sim O1-O3 \\sim O2-O3
 with sigma of 0.02
3.a Aromatic/amide H refined with riding coordinates:
 C7(H7), C9(H9), C15(H15), C16(H16), C17(H17), C18(H18), C19(H19), C21(H21),
 C22(H22), C23(H23), C24(H24), C25(H25)
3.b Idealised Me refined as rotating group:
 C3(H3A,H3B,H3C), C4(H4A,H4B,H4C), C11(H11A,H11B,H11C), C12(H12A,H12B,H12C),
 C13(H13A,H13B,H13C), C29(H29A,H29B,H29C)
;
_olex2_submission_special_instructions 'No special instructions were received'

loop_
_symmetry_equiv_pos_as_xyz
'x, y, z'
'-x+1/2, -y, z+1/2'
'x+1/2, -y+1/2, -z'
'-x, y+1/2, -z+1/2'
'-x, -y, -z'
'x-1/2, y, -z-1/2'
'-x-1/2, y-1/2, z'
'x, -y-1/2, z-1/2'

loop_
_atom_site_label
_atom_site_type_symbol
_atom_site_fract_x
_atom_site_fract_y
_atom_site_fract_z
_atom_site_U_iso_or_equiv
_atom_site_adp_type
_atom_site_occupancy
_atom_site_site_symmetry_order
_atom_site_calc_flag
_atom_site_refinement_flags_posn
Pd Pd 0.28608(2) 0.46279(2) 0.74868(2) 0.01160(7) Uani 1 1 d .
P P 0.31148(5) 0.47221(5) 0.86038(4) 0.01438(17) Uani 1 1 d .
N N 0.32290(15) 0.57634(14) 0.74937(13) 0.0136(5) Uani 1 1 d .
C1 C 0.35947(18) 0.60220(19) 0.80008(17) 0.0165(6) Uani 1 1 d .
H1 H 0.373(2) 0.649(2) 0.8001(19) 0.020 Uiso 1 1 d R
C2 C 0.38264(18) 0.55267(18) 0.85795(16) 0.0164(6) Uani 1 1 d .
C3 C 0.3900(2) 0.5969(2) 0.92351(17) 0.0218(7) Uani 1 1 d .
H3A H 0.3397 0.6170 0.9364 0.033 Uiso 1 1 calc GR
H3B H 0.4261 0.6389 0.9173 0.033 Uiso 1 1 calc GR
H3C H 0.4091 0.5633 0.9588 0.033 Uiso 1 1 calc GR
C4 C 0.46228(18) 0.5207(2) 0.83849(18) 0.0222(7) Uani 1 1 d .
H4A H 0.4840 0.4931 0.8766 0.033 Uiso 1 1 calc GR
H4B H 0.4965 0.5624 0.8262 0.033 Uiso 1 1 calc GR
H4C H 0.4567 0.4862 0.8003 0.033 Uiso 1 1 calc GR
C5 C 0.30925(19) 0.62532(17) 0.69290(16) 0.0161(6) Uani 1 1 d .
C6 C 0.23492(19) 0.65341(19) 0.68292(16) 0.0179(7) Uani 1 1 d .
C7 C 0.2225(2) 0.69851(19) 0.62690(17) 0.0213(7) Uani 1 1 d .
H7 H 0.1727 0.7188 0.6195 0.026 Uiso 1 1 calc R
C8 C 0.2803(2) 0.71479(19) 0.58148(17) 0.0221(7) Uani 1 1 d .
C9 C 0.3530(2) 0.6848(2) 0.59289(18) 0.0231(7) Uani 1 1 d .
H9 H 0.3930 0.6955 0.5619 0.028 Uiso 1 1 calc R
C10 C 0.36907(19) 0.63949(19) 0.64836(17) 0.0187(7) Uani 1 1 d .
C11 C 0.1712(2) 0.6373(2) 0.73137(19) 0.0266(8) Uani 1 1 d .
H11A H 0.1740 0.5844 0.7458 0.040 Uiso 1 1 calc GR
H11B H 0.1216 0.6466 0.7096 0.040 Uiso 1 1 calc GR
H11C H 0.1762 0.6705 0.7704 0.040 Uiso 1 1 calc GR
C12 C 0.2648(3) 0.7637(2) 0.52140(19) 0.0327(9) Uani 1 1 d .
H12A H 0.2181 0.7462 0.4989 0.049 Uiso 1 1 calc GR
H12B H 0.3083 0.7605 0.4903 0.049 Uiso 1 1 calc GR
H12C H 0.2580 0.8163 0.5358 0.049 Uiso 1 1 calc GR
C13 C 0.4478(2) 0.6055(2) 0.65878(18) 0.0247(8) Uani 1 1 d .
H13A H 0.4738 0.6318 0.6955 0.037 Uiso 1 1 calc GR
H13B H 0.4781 0.6109 0.6177 0.037 Uiso 1 1 calc GR
H13C H 0.4427 0.5517 0.6699 0.037 Uiso 1 1 calc GR
C14 C 0.36266(18) 0.40030(18) 0.90648(16) 0.0160(6) Uani 1 1 d .
C15 C 0.40176(19) 0.34572(19) 0.86963(18) 0.0203(7) Uani 1 1 d .
H15 H 0.3946 0.3425 0.8226 0.024 Uiso 1 1 calc R
C16 C 0.4516(2) 0.2957(2) 0.90190(19) 0.0229(7) Uani 1 1 d .
H16 H 0.4793 0.2592 0.8767 0.027 Uiso 1 1 calc R
C17 C 0.4607(2) 0.2993(2) 0.97085(19) 0.0239(8) Uani 1 1 d .
H17 H 0.4942 0.2648 0.9928 0.029 Uiso 1 1 calc R
C18 C 0.42133(19) 0.3529(2) 1.00772(18) 0.0223(7) Uani 1 1 d .
H18 H 0.4276 0.3549 1.0549 0.027 Uiso 1 1 calc R
C19 C 0.37268(19) 0.4036(2) 0.97607(17) 0.0194(7) Uani 1 1 d .
H19 H 0.3461 0.4407 1.0015 0.023 Uiso 1 1 calc R
C20 C 0.23247(18) 0.50402(19) 0.91236(16) 0.0172(7) Uani 1 1 d .
C21 C 0.20288(19) 0.57721(19) 0.90283(17) 0.0196(7) Uani 1 1 d .
H21 H 0.2267 0.6103 0.8716 0.024 Uiso 1 1 calc R
C22 C 0.1396(2) 0.6016(2) 0.93828(19) 0.0241(8) Uani 1 1 d .
H22 H 0.1200 0.6511 0.9311 0.029 Uiso 1 1 calc R
C23 C 0.1045(2) 0.5542(2) 0.98421(18) 0.0262(8) Uani 1 1 d .
H23 H 0.0611 0.5713 1.0088 0.031 Uiso 1 1 calc R
C24 C 0.1326(2) 0.4820(2) 0.99427(17) 0.0236(8) Uani 1 1 d .
H24 H 0.1084 0.4494 1.0257 0.028 Uiso 1 1 calc R
C25 C 0.19623(19) 0.4569(2) 0.95850(16) 0.0189(7) Uani 1 1 d .
H25 H 0.2152 0.4071 0.9656 0.023 Uiso 1 1 calc R
C26 C 0.2238(2) 0.3944(2) 0.67575(16) 0.0196(7) Uani 1 1 d .
C27 C 0.2788(2) 0.4363(2) 0.64203(17) 0.0235(8) Uani 1 1 d .
H27A H 0.330(3) 0.417(2) 0.640(2) 0.028 Uiso 1 1 d R
H27B H 0.263(3) 0.471(2) 0.618(2) 0.028 Uiso 1 1 d R
C28 C 0.2505(2) 0.3503(2) 0.73044(18) 0.0213(7) Uani 1 1 d .
H28A H 0.296(2) 0.325(2) 0.723(2) 0.026 Uiso 1 1 d R
H28B H 0.215(2) 0.327(2) 0.758(2) 0.026 Uiso 1 1 d R
C29 C 0.1393(2) 0.4074(2) 0.66437(19) 0.0275(8) Uani 1 1 d .
H29A H 0.1119 0.4037 0.7071 0.041 Uiso 1 1 calc GR
H29B H 0.1195 0.3691 0.6334 0.041 Uiso 1 1 calc GR
H29C H 0.1315 0.4579 0.6452 0.041 Uiso 1 1 calc GR
S S 0.50015(5) 0.28389(5) 0.68942(4) 0.01905(17) Uani 1 1 d D
F1 F 0.63038(12) 0.30321(15) 0.62587(13) 0.0397(6) Uani 1 1 d D
F2 F 0.58030(15) 0.40607(13) 0.66313(12) 0.0401(6) Uani 1 1 d D
F3 F 0.53312(14) 0.35166(15) 0.57606(11) 0.0391(6) Uani 1 1 d D
O1 O 0.48668(15) 0.21693(15) 0.64944(13) 0.0294(6) Uani 1 1 d D
O2 O 0.43515(16) 0.33269(17) 0.69798(15) 0.0387(7) Uani 1 1 d D
O3 O 0.54517(16) 0.27084(15) 0.74826(13) 0.0293(6) Uani 1 1 d D
C30 C 0.5641(2) 0.3395(2) 0.63608(18) 0.0250(8) Uani 1 1 d D

loop_
_atom_site_aniso_label
_atom_site_aniso_U_11
_atom_site_aniso_U_22
_atom_site_aniso_U_33
_atom_site_aniso_U_23
_atom_site_aniso_U_13
_atom_site_aniso_U_12
Pd 0.01094(12) 0.01177(12) 0.01208(12) -0.00018(9) 0.00030(9) -0.00017(8)
P 0.0127(4) 0.0159(4) 0.0146(4) -0.0001(3) -0.0001(3) 0.0015(3)
N 0.0121(12) 0.0121(12) 0.0165(13) 0.0002(10) 0.0019(10) -0.0013(10)
C1 0.0134(15) 0.0143(15) 0.0217(17) -0.0018(13) 0.0019(13) -0.0011(12)
C2 0.0113(15) 0.0189(16) 0.0191(16) 0.0007(13) -0.0009(12) 0.0005(12)
C3 0.0207(17) 0.0239(18) 0.0208(17) -0.0014(14) -0.0020(14) -0.0028(14)
C4 0.0121(16) 0.0271(18) 0.0273(18) 0.0037(15) 0.0013(13) 0.0021(14)
C5 0.0199(16) 0.0106(14) 0.0180(16) 0.0002(12) -0.0015(13) -0.0023(12)
C6 0.0184(16) 0.0168(16) 0.0183(16) -0.0011(13) -0.0006(13) -0.0015(13)
C7 0.0259(18) 0.0166(16) 0.0215(17) -0.0008(13) -0.0042(14) 0.0004(14)
C8 0.0305(19) 0.0158(16) 0.0200(17) -0.0008(13) -0.0025(14) -0.0042(14)
C9 0.0264(18) 0.0211(17) 0.0217(17) 0.0007(14) 0.0031(14) -0.0086(15)
C10 0.0195(16) 0.0163(16) 0.0203(16) -0.0024(13) 0.0002(13) -0.0028(13)
C11 0.0172(17) 0.034(2) 0.0283(19) 0.0095(16) -0.0013(15) 0.0055(15)
C12 0.044(2) 0.028(2) 0.0259(19) 0.0067(16) 0.0000(18) -0.0042(18)
C13 0.0180(17) 0.033(2) 0.0234(18) 0.0002(15) 0.0034(14) -0.0027(15)
C14 0.0141(15) 0.0150(15) 0.0190(16) 0.0021(12) -0.0014(12) -0.0004(12)
C15 0.0208(17) 0.0173(16) 0.0229(17) -0.0011(13) -0.0012(14) 0.0010(13)
C16 0.0197(17) 0.0177(17) 0.0313(19) 0.0005(14) -0.0007(14) 0.0035(14)
C17 0.0192(17) 0.0232(18) 0.0294(19) 0.0073(15) -0.0033(14) 0.0005(14)
C18 0.0174(16) 0.0304(19) 0.0191(17) 0.0066(15) -0.0041(13) -0.0037(14)
C19 0.0167(16) 0.0224(17) 0.0191(16) 0.0004(13) 0.0002(13) -0.0013(13)
C20 0.0129(15) 0.0230(17) 0.0158(15) -0.0021(13) -0.0026(12) 0.0024(13)
C21 0.0180(16) 0.0197(17) 0.0211(17) 0.0012(13) -0.0006(13) 0.0003(13)
C22 0.0174(16) 0.0238(18) 0.0311(19) -0.0050(15) -0.0053(15) 0.0062(14)
C23 0.0146(16) 0.040(2) 0.0237(18) -0.0094(16) -0.0009(14) 0.0036(15)
C24 0.0175(17) 0.035(2) 0.0178(16) 0.0000(15) 0.0021(13) -0.0030(15)
C25 0.0175(16) 0.0229(17) 0.0162(16) -0.0008(13) -0.0014(13) -0.0009(13)
C26 0.0227(17) 0.0209(17) 0.0150(15) -0.0070(13) -0.0014(13) -0.0014(14)
C27 0.0233(18) 0.035(2) 0.0126(16) -0.0013(15) -0.0010(14) 0.0027(16)
C28 0.0186(17) 0.0190(17) 0.0264(18) -0.0043(14) 0.0025(15) -0.0006(14)
C29 0.0179(17) 0.036(2) 0.0282(19) 0.0002(16) -0.0038(15) -0.0036(15)
S 0.0149(4) 0.0218(4) 0.0205(4) -0.0017(3) 0.0020(3) -0.0002(3)
F1 0.0191(11) 0.0525(15) 0.0476(15) 0.0023(12) 0.0099(10) -0.0003(11)
F2 0.0560(16) 0.0272(12) 0.0370(13) 0.0017(10) 0.0008(12) -0.0180(11)
F3 0.0454(14) 0.0481(15) 0.0238(12) 0.0106(11) -0.0081(10) -0.0091(12)
O1 0.0289(14) 0.0304(14) 0.0289(14) -0.0093(11) 0.0037(11) -0.0106(12)
O2 0.0253(14) 0.0441(17) 0.0467(18) 0.0010(14) 0.0110(13) 0.0122(13)
O3 0.0381(15) 0.0276(14) 0.0223(13) 0.0050(11) -0.0063(11) -0.0058(12)
C30 0.0240(18) 0.0272(19) 0.0238(18) 0.0014(15) -0.0014(15) -0.0016(15)

loop_
_atom_type_symbol
_atom_type_description
_atom_type_scat_dispersion_real
_atom_type_scat_dispersion_imag
_atom_type_scat_source
C C 0.0033 0.0016 'International Tables Vol C Tables 4.2.6.8 and 6.1.1.4'
H H 0.0000 0.0000 'International Tables Vol C Tables 4.2.6.8 and 6.1.1.4'
F F 0.0171 0.0103 'International Tables Vol C Tables 4.2.6.8 and 6.1.1.4'
N N 0.0061 0.0033 'International Tables Vol C Tables 4.2.6.8 and 6.1.1.4'
O O 0.0106 0.0060 'International Tables Vol C Tables 4.2.6.8 and 6.1.1.4'
P P 0.1023 0.0942 'International Tables Vol C Tables 4.2.6.8 and 6.1.1.4'
Pd Pd -0.9988 1.0072 'International Tables Vol C Tables 4.2.6.8 and 6.1.1.4'
S S 0.1246 0.1234 'International Tables Vol C Tables 4.2.6.8 and 6.1.1.4'

loop_
_geom_angle_atom_site_label_1
_geom_angle_atom_site_label_2
_geom_angle_atom_site_label_3
_geom_angle
N Pd P 82.24(8)
N Pd C26 133.09(12)
N Pd C27 103.18(13)
N Pd C28 170.44(12)
C26 Pd P 142.21(10)
C26 Pd C27 36.99(14)
C27 Pd P 168.77(11)
C28 Pd P 107.10(10)
C28 Pd C26 38.60(13)
C28 Pd C27 67.27(15)
C2 P Pd 99.04(11)
C14 P Pd 122.92(11)
C14 P C2 102.68(15)
C14 P C20 107.51(16)
C20 P Pd 115.84(11)
C20 P C2 106.22(15)
C1 N Pd 119.8(2)
C1 N C5 119.1(3)
C5 N Pd 121.1(2)
N C1 H1 119(3)
N C1 C2 122.2(3)
C2 C1 H1 119(3)
C1 C2 P 106.4(2)
C1 C2 C3 112.5(3)
C1 C2 C4 105.1(3)
C3 C2 P 114.7(2)
C3 C2 C4 109.0(3)
C4 C2 P 108.6(2)
C2 C3 H3A 109.5
C2 C3 H3B 109.5
C2 C3 H3C 109.5
H3A C3 H3B 109.5
H3A C3 H3C 109.5
H3B C3 H3C 109.5
C2 C4 H4A 109.5
C2 C4 H4B 109.5
C2 C4 H4C 109.5
H4A C4 H4B 109.5
H4A C4 H4C 109.5
H4B C4 H4C 109.5
C6 C5 N 118.5(3)
C10 C5 N 119.0(3)
C10 C5 C6 122.4(3)
C5 C6 C11 121.7(3)
C7 C6 C5 117.5(3)
C7 C6 C11 120.8(3)
C6 C7 H7 118.9
C8 C7 C6 122.2(3)
C8 C7 H7 118.9
C7 C8 C9 118.4(3)
C7 C8 C12 120.7(3)
C9 C8 C12 120.9(3)
C8 C9 H9 119.0
C8 C9 C10 122.1(3)
C10 C9 H9 119.0
C5 C10 C9 117.4(3)
C5 C10 C13 121.3(3)
C9 C10 C13 121.3(3)
C6 C11 H11A 109.5
C6 C11 H11B 109.5
C6 C11 H11C 109.5
H11A C11 H11B 109.5
H11A C11 H11C 109.5
H11B C11 H11C 109.5
C8 C12 H12A 109.5
C8 C12 H12B 109.5
C8 C12 H12C 109.5
H12A C12 H12B 109.5
H12A C12 H12C 109.5
H12B C12 H12C 109.5
C10 C13 H13A 109.5
C10 C13 H13B 109.5
C10 C13 H13C 109.5
H13A C13 H13B 109.5
H13A C13 H13C 109.5
H13B C13 H13C 109.5
C15 C14 P 117.4(3)
C15 C14 C19 119.5(3)
C19 C14 P 122.5(3)
C14 C15 H15 120.0
C14 C15 C16 119.9(3)
C16 C15 H15 120.0
C15 C16 H16 120.0
C17 C16 C15 120.0(3)
C17 C16 H16 120.0
C16 C17 H17 119.9
C18 C17 C16 120.2(3)
C18 C17 H17 119.9
C17 C18 H18 119.9
C17 C18 C19 120.2(3)
C19 C18 H18 119.9
C14 C19 H19 120.0
C18 C19 C14 120.1(3)
C18 C19 H19 120.0
C21 C20 P 119.1(3)
C25 C20 P 122.5(3)
C25 C20 C21 118.3(3)
C20 C21 H21 119.6
C22 C21 C20 120.8(3)
C22 C21 H21 119.6
C21 C22 H22 119.9
C21 C22 C23 120.2(3)
C23 C22 H22 119.9
C22 C23 H23 120.0
C24 C23 C22 119.9(3)
C24 C23 H23 120.0
C23 C24 H24 119.9
C23 C24 C25 120.1(3)
C25 C24 H24 119.9
C20 C25 H25 119.7
C24 C25 C20 120.7(3)
C24 C25 H25 119.7
C27 C26 Pd 71.6(2)
C27 C26 C28 116.2(3)
C27 C26 C29 121.4(3)
C28 C26 Pd 68.15(19)
C28 C26 C29 121.3(3)
C29 C26 Pd 120.2(2)
Pd C27 H27A 94(2)
Pd C27 H27B 116(3)
C26 C27 Pd 71.4(2)
C26 C27 H27A 118(3)
C26 C27 H27B 117(3)
H27A C27 H27B 123(4)
Pd C28 H28A 103(3)
Pd C28 H28B 121(3)
C26 C28 Pd 73.2(2)
C26 C28 H28A 115(3)
C26 C28 H28B 119(3)
H28A C28 H28B 117(4)
C26 C29 H29A 109.5
C26 C29 H29B 109.5
C26 C29 H29C 109.5
H29A C29 H29B 109.5
H29A C29 H29C 109.5
H29B C29 H29C 109.5
O1 S C30 102.54(16)
O2 S O1 115.46(18)
O2 S C30 103.11(18)
O3 S O1 114.22(17)
O3 S O2 115.57(18)
O3 S C30 103.39(16)
F1 C30 S 110.9(3)
F2 C30 S 111.7(3)
F2 C30 F1 107.8(3)
F2 C30 F3 108.1(3)
F3 C30 S 111.4(2)
F3 C30 F1 106.8(3)

loop_
_geom_bond_atom_site_label_1
_geom_bond_atom_site_label_2
_geom_bond_distance
Pd P 2.2806(14)
Pd N 2.107(3)
Pd C26 2.181(3)
Pd C27 2.185(4)
Pd C28 2.114(4)
P C2 1.887(3)
P C14 1.805(3)
P C20 1.813(3)
N C1 1.281(4)
N C5 1.441(4)
C1 H1 0.86(4)
C1 C2 1.505(5)
C2 C3 1.531(5)
C2 C4 1.547(4)
C3 H3A 0.9800
C3 H3B 0.9800
C3 H3C 0.9800
C4 H4A 0.9800
C4 H4B 0.9800
C4 H4C 0.9800
C5 C6 1.401(5)
C5 C10 1.393(5)
C6 C7 1.391(5)
C6 C11 1.500(5)
C7 H7 0.9500
C7 C8 1.386(5)
C8 C9 1.391(5)
C8 C12 1.504(5)
C9 H9 0.9500
C9 C10 1.395(5)
C10 C13 1.512(5)
C11 H11A 0.9800
C11 H11B 0.9800
C11 H11C 0.9800
C12 H12A 0.9800
C12 H12B 0.9800
C12 H12C 0.9800
C13 H13A 0.9800
C13 H13B 0.9800
C13 H13C 0.9800
C14 C15 1.391(5)
C14 C19 1.402(5)
C15 H15 0.9500
C15 C16 1.397(5)
C16 H16 0.9500
C16 C17 1.388(5)
C17 H17 0.9500
C17 C18 1.382(5)
C18 H18 0.9500
C18 C19 1.387(5)
C19 H19 0.9500
C20 C21 1.405(5)
C20 C25 1.393(5)
C21 H21 0.9500
C21 C22 1.379(5)
C22 H22 0.9500
C22 C23 1.385(5)
C23 H23 0.9500
C23 C24 1.382(5)
C24 H24 0.9500
C24 C25 1.391(5)
C25 H25 0.9500
C26 C27 1.385(5)
C26 C28 1.421(5)
C26 C29 1.506(5)
C27 H27A 0.95(4)
C27 H27B 0.83(4)
C28 H28A 0.92(4)
C28 H28B 0.92(4)
C29 H29A 0.9800
C29 H29B 0.9800
C29 H29C 0.9800
S O1 1.447(3)
S O2 1.433(3)
S O3 1.431(3)
S C30 1.828(4)
F1 C30 1.336(4)
F2 C30 1.324(4)
F3 C30 1.332(4)

loop_
_geom_torsion_atom_site_label_1
_geom_torsion_atom_site_label_2
_geom_torsion_atom_site_label_3
_geom_torsion_atom_site_label_4
_geom_torsion
Pd P C2 C1 31.8(2)
Pd P C2 C3 156.9(2)
Pd P C2 C4 -80.8(2)
Pd P C14 C15 14.0(3)
Pd P C14 C19 -174.8(2)
Pd P C20 C21 -63.7(3)
Pd P C20 C25 111.8(3)
Pd N C1 C2 4.6(4)
Pd N C5 C6 75.3(3)
Pd N C5 C10 -101.1(3)
P C14 C15 C16 170.3(3)
P C14 C19 C18 -171.0(3)
P C20 C21 C22 175.7(3)
P C20 C25 C24 -175.8(3)
N C1 C2 P -26.6(4)
N C1 C2 C3 -153.1(3)
N C1 C2 C4 88.5(4)
N C5 C6 C7 -177.9(3)
N C5 C6 C11 3.5(5)
N C5 C10 C9 177.6(3)
N C5 C10 C13 -0.9(5)
C1 N C5 C6 -106.2(4)
C1 N C5 C10 77.4(4)
C2 P C14 C15 -95.7(3)
C2 P C14 C19 75.5(3)
C2 P C20 C21 45.1(3)
C2 P C20 C25 -139.4(3)
C5 N C1 C2 -173.9(3)
C5 C6 C7 C8 1.0(5)
C6 C5 C10 C9 1.3(5)
C6 C5 C10 C13 -177.2(3)
C6 C7 C8 C9 -0.1(5)
C6 C7 C8 C12 180.0(3)
C7 C8 C9 C10 -0.2(5)
C8 C9 C10 C5 -0.4(5)
C8 C9 C10 C13 178.1(3)
C10 C5 C6 C7 -1.6(5)
C10 C5 C6 C11 179.8(3)
C11 C6 C7 C8 179.6(3)
C12 C8 C9 C10 179.7(3)
C14 P C2 C1 158.7(2)
C14 P C2 C3 -76.3(3)
C14 P C2 C4 46.0(3)
C14 P C20 C21 154.5(3)
C14 P C20 C25 -30.0(3)
C14 C15 C16 C17 1.5(5)
C15 C14 C19 C18 0.1(5)
C15 C16 C17 C18 -0.8(5)
C16 C17 C18 C19 -0.3(5)
C17 C18 C19 C14 0.7(5)
C19 C14 C15 C16 -1.2(5)
C20 P C2 C1 -88.6(2)
C20 P C2 C3 36.5(3)
C20 P C2 C4 158.8(2)
C20 P C14 C15 152.5(3)
C20 P C14 C19 -36.3(3)
C20 C21 C22 C23 0.4(5)
C21 C20 C25 C24 -0.2(5)
C21 C22 C23 C24 -0.5(5)
C22 C23 C24 C25 0.2(5)
C23 C24 C25 C20 0.1(5)
C25 C20 C21 C22 0.0(5)
C27 C26 C28 Pd 54.9(3)
C28 C26 C27 Pd -53.1(3)
C29 C26 C27 Pd 114.7(3)
C29 C26 C28 Pd -112.9(3)
O1 S C30 F1 -63.0(3)
O1 S C30 F2 176.8(3)
O1 S C30 F3 55.9(3)
O2 S C30 F1 176.8(3)
O2 S C30 F2 56.6(3)
O2 S C30 F3 -64.4(3)
O3 S C30 F1 56.0(3)
O3 S C30 F2 -64.1(3)
O3 S C30 F3 174.9(3)
